data_7024494
loop_
_publ_author_name
'Lahiri, Debojyoti'
'Roy, Sovan'
'Saha, Sounik'
'Majumdar, Ritankar'
'Dighe, Rajan R.'
'Chakravarty, Akhil R.'

_publ_section_title
;
 Anaerobic DNA cleavage activity in red light and photocytotoxicity of
 (pyridine-2-thiol)cobalt(III) complexes of phenanthroline bases.
;
_journal_issue 7
_journal_name_full 'Dalton transactions (Cambridge, England : 2003)'
_journal_page_first 1807
_journal_page_last 1816
_journal_paper_doi 10.1039/b917860k
_journal_volume 39
_journal_year 2010
_chemical_formula_moiety 'C29 H20 Cl1.5 Co F3 N5 O6 P0.5 S'
_chemical_formula_sum 'C29 H20 Cl1.5 Co F3 N5 O6 P0.5 S'
_chemical_formula_weight 751.15
_chemical_name_systematic
;
?
;
_space_group_IT_number 60
_symmetry_cell_setting orthorhombic
_symmetry_space_group_name_Hall '-P 2n 2ab'
_symmetry_space_group_name_H-M 'P b c n'
_atom_sites_solution_hydrogens geom
_atom_sites_solution_primary direct
_atom_sites_solution_secondary difmap
_audit_creation_method SHELXL-97
_cell_angle_alpha 90.00
_cell_angle_beta 90.00
_cell_angle_gamma 90.00
_cell_formula_units_Z 8
_cell_length_a 32.574(7)
_cell_length_b 15.321(3)
_cell_length_c 11.775(3)
_cell_measurement_temperature 293(2)
_cell_volume 5877(2)
_computing_cell_refinement 'Bruker Smart'
_computing_data_collection 'Bruker Smart'
_computing_data_reduction 'Bruker Saint'
_computing_molecular_graphics 'Ortep-3 for Windows (Farrugia, 1997)'
_computing_publication_material 'WinGX publication routines (Farrugia,1999)'
_computing_structure_refinement 'SHELXL-97 (Sheldrick, 1997)'
_computing_structure_solution 'SHELXS-97 (Sheldrick, 1997)'
_diffrn_ambient_temperature 293(2)
_diffrn_detector_area_resol_mean 0.3
_diffrn_measured_fraction_theta_full 0.984
_diffrn_measured_fraction_theta_max 0.984
_diffrn_measurement_device_type 'Bruker Smart CCD Area Detector'
_diffrn_measurement_method 'omega scans'
_diffrn_radiation_monochromator graphite
_diffrn_radiation_source 'fine-focus sealed tube'
_diffrn_radiation_type MoK\a
_diffrn_radiation_wavelength 0.71073
_diffrn_reflns_av_R_equivalents 0.2165
_diffrn_reflns_av_sigmaI/netI 0.1420
_diffrn_reflns_limit_h_max 38
_diffrn_reflns_limit_h_min -36
_diffrn_reflns_limit_k_max 17
_diffrn_reflns_limit_k_min -18
_diffrn_reflns_limit_l_max 14
_diffrn_reflns_limit_l_min -14
_diffrn_reflns_number 39553
_diffrn_reflns_theta_full 25.00
_diffrn_reflns_theta_max 25.00
_diffrn_reflns_theta_min 2.27
_exptl_absorpt_coefficient_mu 0.893
_exptl_absorpt_correction_T_max 0.9824
_exptl_absorpt_correction_T_min 0.8417
_exptl_absorpt_correction_type empirical
_exptl_absorpt_process_details SADABS(Sheldrick,1997)
_exptl_crystal_colour brown
_exptl_crystal_density_diffrn 1.698
_exptl_crystal_density_method 'not measured'
_exptl_crystal_description block
_exptl_crystal_F_000 3040
_exptl_crystal_size_max 0.20
_exptl_crystal_size_mid 0.02
_exptl_crystal_size_min 0.02
_refine_diff_density_max 0.515
_refine_diff_density_min -0.352
_refine_diff_density_rms 0.087
_refine_ls_extinction_method none
_refine_ls_goodness_of_fit_ref 1.027
_refine_ls_hydrogen_treatment constr
_refine_ls_matrix_type full
_refine_ls_number_parameters 410
_refine_ls_number_reflns 5081
_refine_ls_number_restraints 0
_refine_ls_restrained_S_all 1.027
_refine_ls_R_factor_all 0.2101
_refine_ls_R_factor_gt 0.0941
_refine_ls_shift/su_max 0.037
_refine_ls_shift/su_mean 0.004
_refine_ls_structure_factor_coef Fsqd
_refine_ls_weighting_details 'calc w=1/[\s^2^(Fo^2^)+(0.0953P)^2^+1.5062P] where P=(Fo^2^+2Fc^2^)/3'
_refine_ls_weighting_scheme calc
_refine_ls_wR_factor_gt 0.1785
_refine_ls_wR_factor_ref 0.2317
_reflns_number_gt 2267
_reflns_number_total 5081
_reflns_threshold_expression >2sigma(I)
_cod_data_source_file b917860k.txt
_cod_data_source_block arc1
_cod_depositor_comments
;
The following automatic conversions were performed:

'_symmetry_cell_setting' value 'Orthorhombic' changed to
'orthorhombic' according to
/home/saulius/struct/CIF-dictionaries/cif_core.dic dictionary named
'cif_core.dic' version 2.4.2 from 2011-04-26.

Automatic conversion script
Id: cif_fix_values 1891 2012-01-12 08:04:46Z andrius 
;
_cod_original_sg_symbol_H-M Pbcn
_cod_database_code 7024494

loop_
_symmetry_equiv_pos_as_xyz
'x, y, z'
'-x+1/2, -y+1/2, z+1/2'
'x+1/2, -y+1/2, -z'
'-x, y, -z+1/2'
'-x, -y, -z'
'x-1/2, y-1/2, -z-1/2'
'-x-1/2, y-1/2, z'
'x, -y, z-1/2'

loop_
_atom_site_label
_atom_site_type_symbol
_atom_site_fract_x
_atom_site_fract_y
_atom_site_fract_z
_atom_site_U_iso_or_equiv
_atom_site_adp_type
_atom_site_occupancy
_atom_site_symmetry_multiplicity
_atom_site_calc_flag
_atom_site_refinement_flags
Co1 Co 0.63372(3) 0.22000(8) 0.69145(9) 0.0460(4) Uani 1 1 d .
Cl1 Cl 0.78069(10) 0.1546(3) 0.6395(3) 0.0893(10) Uani 1 1 d .
Cl2 Cl 0.5000 0.0834(3) 1.2500 0.0801(12) Uani 1 2 d S
S1 S 0.67966(8) 0.23607(19) 0.5461(2) 0.0706(8) Uani 1 1 d .
P1 P 0.5000 0.4558(3) 0.7500 0.0829(15) Uani 1 2 d S
F1 F 0.5000 0.535(3) 0.7500 0.401(17) Uiso 1 2 d S
F2 F 0.5000 0.3662(9) 0.7500 0.154(4) Uiso 1 2 d S
F3 F 0.4997(4) 0.4668(9) 0.6359(15) 0.254(6) Uiso 1 1 d .
F4 F 0.4511(5) 0.4659(9) 0.7499(12) 0.261(6) Uiso 1 1 d .
O1 O 0.7679(4) 0.2145(10) 0.7142(12) 0.236(8) Uani 1 1 d .
O2 O 0.7751(4) 0.1783(8) 0.5256(10) 0.191(6) Uani 1 1 d .
O3 O 0.8214(3) 0.1440(10) 0.6485(10) 0.221(8) Uani 1 1 d .
O4 O 0.7549(4) 0.0847(8) 0.6513(9) 0.165(4) Uani 1 1 d .
O5 O 0.4750(5) 0.1360(11) 1.2078(18) 0.285(10) Uani 1 1 d .
O6 O 0.4847(6) 0.0342(12) 1.3226(17) 0.311(11) Uani 1 1 d .
N1 N 0.6481(2) 0.3274(5) 0.7712(7) 0.056(2) Uani 1 1 d .
N3 N 0.6679(2) 0.1484(5) 0.7923(6) 0.0481(19) Uani 1 1 d .
N2 N 0.5868(2) 0.2178(5) 0.8003(6) 0.0470(17) Uani 1 1 d .
N4 N 0.6192(2) 0.1081(5) 0.6249(6) 0.0455(18) Uani 1 1 d .
N5 N 0.6061(2) 0.2844(5) 0.5757(6) 0.0525(19) Uani 1 1 d .
C24 C 0.6652(2) 0.0611(6) 0.7681(7) 0.044(2) Uani 1 1 d .
C16 C 0.6857(3) -0.0028(6) 0.8250(8) 0.051(2) Uani 1 1 d .
C19 C 0.6338(3) -0.0455(6) 0.6395(8) 0.056(2) Uani 1 1 d .
C10 C 0.5559(3) 0.1623(6) 0.8133(8) 0.056(2) Uani 1 1 d .
H10 H 0.5527 0.1172 0.7612 0.067 Uiso 1 1 calc R
C11 C 0.5907(3) 0.2850(7) 0.8744(7) 0.050(2) Uani 1 1 d .
C2 C 0.6868(5) 0.4551(8) 0.8212(14) 0.104(5) Uani 1 1 d .
H2 H 0.7088 0.4919 0.8065 0.125 Uiso 1 1 calc R
C15 C 0.7101(3) 0.0220(9) 0.9163(9) 0.073(3) Uani 1 1 d .
H15 H 0.7234 -0.0194 0.9607 0.087 Uiso 1 1 calc R
C12 C 0.6227(3) 0.3455(6) 0.8583(8) 0.051(2) Uani 1 1 d .
C29 C 0.5696(3) 0.3209(6) 0.5605(8) 0.056(3) Uani 1 1 d .
H29 H 0.5501 0.3192 0.6182 0.067 Uiso 1 1 calc R
C7 C 0.5637(4) 0.2978(8) 0.9656(9) 0.069(3) Uani 1 1 d .
C21 C 0.5887(3) 0.0068(7) 0.4965(9) 0.061(3) Uani 1 1 d .
H21 H 0.5711 -0.0029 0.4356 0.073 Uiso 1 1 calc R
C4 C 0.6277(4) 0.4131(8) 0.9323(10) 0.073(3) Uani 1 1 d .
C18 C 0.6557(4) -0.1117(6) 0.7000(9) 0.071(3) Uani 1 1 d .
H18 H 0.6530 -0.1698 0.6781 0.085 Uiso 1 1 calc R
C28 C 0.5606(4) 0.3615(7) 0.4584(11) 0.079(3) Uani 1 1 d .
H28 H 0.5356 0.3898 0.4482 0.095 Uiso 1 1 calc R
C23 C 0.6387(3) 0.0400(6) 0.6758(7) 0.046(2) Uani 1 1 d .
C9 C 0.5284(3) 0.1693(9) 0.9015(9) 0.075(3) Uani 1 1 d .
H9 H 0.5074 0.1286 0.9095 0.090 Uiso 1 1 calc R
C27 C 0.5892(4) 0.3594(7) 0.3722(10) 0.079(3) Uani 1 1 d .
H27 H 0.5830 0.3851 0.3027 0.094 Uiso 1 1 calc R
C25 C 0.6362(3) 0.2858(6) 0.4924(8) 0.063(3) Uani 1 1 d .
C13 C 0.6926(3) 0.1683(7) 0.8759(8) 0.060(3) Uani 1 1 d .
H13 H 0.6960 0.2269 0.8942 0.072 Uiso 1 1 calc R
C26 C 0.6268(4) 0.3200(7) 0.3867(9) 0.084(4) Uani 1 1 d .
H26 H 0.6454 0.3163 0.3271 0.101 Uiso 1 1 calc R
C22 C 0.5954(3) 0.0921(7) 0.5364(8) 0.056(3) Uani 1 1 d .
H22 H 0.5827 0.1386 0.4996 0.067 Uiso 1 1 calc R
C20 C 0.6078(3) -0.0606(7) 0.5466(10) 0.074(3) Uani 1 1 d .
H20 H 0.6037 -0.1171 0.5199 0.089 Uiso 1 1 calc R
C6 C 0.5683(5) 0.3706(10) 1.0397(10) 0.091(4) Uani 1 1 d .
H6 H 0.5499 0.3797 1.0989 0.109 Uiso 1 1 calc R
C3 C 0.6610(5) 0.4693(8) 0.9107(14) 0.104(5) Uani 1 1 d .
H3 H 0.6655 0.5169 0.9581 0.125 Uiso 1 1 calc R
C1 C 0.6785(4) 0.3822(7) 0.7521(9) 0.074(3) Uani 1 1 d .
H1 H 0.6954 0.3722 0.6897 0.089 Uiso 1 1 calc R
C5 C 0.5993(5) 0.4250(9) 1.0225(11) 0.090(4) Uani 1 1 d .
H5 H 0.6026 0.4723 1.0711 0.108 Uiso 1 1 calc R
C17 C 0.6802(3) -0.0914(7) 0.7879(9) 0.074(3) Uani 1 1 d .
H17 H 0.6939 -0.1359 0.8258 0.088 Uiso 1 1 calc R
C8 C 0.5320(4) 0.2367(10) 0.9777(9) 0.085(4) Uani 1 1 d .
H8 H 0.5135 0.2417 1.0375 0.102 Uiso 1 1 calc R
C14 C 0.7137(3) 0.1072(9) 0.9381(8) 0.066(3) Uani 1 1 d .
H14 H 0.7309 0.1255 0.9965 0.079 Uiso 1 1 calc R

loop_
_atom_site_aniso_label
_atom_site_aniso_U_11
_atom_site_aniso_U_22
_atom_site_aniso_U_33
_atom_site_aniso_U_23
_atom_site_aniso_U_13
_atom_site_aniso_U_12
Co1 0.0473(7) 0.0482(8) 0.0425(6) 0.0004(6) -0.0040(6) -0.0010(7)
Cl1 0.066(2) 0.111(3) 0.090(2) 0.025(2) 0.0071(17) -0.009(2)
Cl2 0.090(3) 0.070(3) 0.080(3) 0.000 0.019(3) 0.000
S1 0.0592(17) 0.086(2) 0.0664(17) 0.0001(15) 0.0126(14) -0.0011(15)
P1 0.130(5) 0.056(3) 0.063(3) 0.000 0.006(3) 0.000
O1 0.192(12) 0.268(15) 0.246(15) -0.170(14) 0.137(11) -0.107(11)
O2 0.220(13) 0.207(12) 0.148(10) 0.103(9) 0.066(9) 0.087(10)
O3 0.059(7) 0.43(2) 0.171(10) -0.145(13) -0.001(6) 0.012(9)
O4 0.169(10) 0.169(10) 0.156(9) 0.038(8) -0.023(8) -0.059(9)
O5 0.223(17) 0.229(17) 0.40(3) 0.103(17) -0.118(16) 0.059(12)
O6 0.36(2) 0.240(18) 0.33(2) 0.119(17) 0.191(19) 0.009(17)
N1 0.056(5) 0.053(5) 0.059(5) 0.005(4) -0.012(4) -0.009(5)
N3 0.043(5) 0.057(5) 0.044(4) -0.001(4) -0.005(4) 0.003(4)
N2 0.056(5) 0.042(4) 0.044(4) 0.002(4) -0.003(4) 0.009(4)
N4 0.043(4) 0.052(5) 0.041(4) 0.003(4) 0.000(4) 0.009(4)
N5 0.065(6) 0.047(5) 0.045(4) 0.003(4) 0.001(4) -0.006(5)
C24 0.039(5) 0.053(7) 0.039(5) 0.002(5) 0.012(4) 0.002(5)
C16 0.052(6) 0.053(7) 0.048(6) 0.014(5) 0.005(5) 0.016(5)
C19 0.057(6) 0.052(7) 0.058(6) -0.002(5) 0.009(5) 0.009(6)
C10 0.062(7) 0.043(6) 0.062(6) 0.003(5) -0.008(6) 0.003(5)
C11 0.058(6) 0.053(6) 0.039(5) 0.009(5) -0.003(5) 0.028(6)
C2 0.135(13) 0.060(9) 0.118(11) -0.009(9) -0.040(11) -0.035(8)
C15 0.054(7) 0.102(10) 0.062(8) 0.021(7) 0.011(6) 0.018(7)
C12 0.064(7) 0.035(6) 0.053(6) -0.002(5) -0.022(5) 0.004(5)
C29 0.053(7) 0.048(6) 0.066(7) 0.000(5) -0.007(5) 0.023(5)
C7 0.060(7) 0.077(9) 0.070(8) 0.011(7) -0.008(6) 0.011(7)
C21 0.053(6) 0.064(8) 0.066(7) -0.010(6) -0.004(5) -0.012(6)
C4 0.092(9) 0.060(8) 0.067(8) -0.010(6) -0.036(7) 0.019(8)
C18 0.108(9) 0.036(6) 0.069(7) -0.002(6) 0.006(7) 0.008(6)
C28 0.074(8) 0.067(8) 0.096(9) 0.017(7) -0.025(8) 0.002(6)
C23 0.047(6) 0.049(6) 0.042(5) 0.007(5) 0.018(5) 0.008(5)
C9 0.042(6) 0.118(10) 0.066(7) 0.038(7) 0.016(6) 0.013(6)
C27 0.101(10) 0.069(8) 0.066(7) 0.025(6) -0.014(8) 0.007(7)
C25 0.081(7) 0.056(6) 0.052(6) -0.002(5) -0.002(6) -0.019(6)
C13 0.046(6) 0.084(8) 0.052(6) -0.002(6) -0.013(5) 0.018(5)
C26 0.128(11) 0.073(8) 0.050(7) -0.001(6) -0.002(7) -0.014(8)
C22 0.052(6) 0.057(7) 0.059(6) -0.003(5) -0.011(5) 0.003(5)
C20 0.084(8) 0.052(7) 0.087(8) -0.017(7) -0.001(7) -0.013(6)
C6 0.100(11) 0.104(11) 0.069(8) -0.030(8) -0.022(8) 0.061(9)
C3 0.162(15) 0.045(8) 0.106(11) -0.007(8) -0.071(11) 0.021(10)
C1 0.088(9) 0.067(8) 0.068(7) 0.011(6) -0.014(6) -0.026(7)
C5 0.108(11) 0.082(10) 0.079(10) -0.035(8) -0.035(9) 0.051(9)
C17 0.092(9) 0.064(8) 0.065(7) 0.033(6) 0.019(6) 0.032(7)
C8 0.095(10) 0.117(11) 0.043(6) -0.002(7) -0.006(6) 0.069(9)
C14 0.036(6) 0.110(10) 0.052(6) -0.001(7) -0.012(5) -0.004(6)

loop_
_atom_type_symbol
_atom_type_description
_atom_type_scat_dispersion_real
_atom_type_scat_dispersion_imag
_atom_type_scat_source
C C 0.0033 0.0016 'International Tables Vol C Tables 4.2.6.8 and 6.1.1.4'
H H 0.0000 0.0000 'International Tables Vol C Tables 4.2.6.8 and 6.1.1.4'
N N 0.0061 0.0033 'International Tables Vol C Tables 4.2.6.8 and 6.1.1.4'
O O 0.0106 0.0060 'International Tables Vol C Tables 4.2.6.8 and 6.1.1.4'
F F 0.0171 0.0103 'International Tables Vol C Tables 4.2.6.8 and 6.1.1.4'
P P 0.1023 0.0942 'International Tables Vol C Tables 4.2.6.8 and 6.1.1.4'
S S 0.1246 0.1234 'International Tables Vol C Tables 4.2.6.8 and 6.1.1.4'
Cl Cl 0.1484 0.1585 'International Tables Vol C Tables 4.2.6.8 and 6.1.1.4'
Co Co 0.3494 0.9721 'International Tables Vol C Tables 4.2.6.8 and 6.1.1.4'

loop_
_geom_angle_atom_site_label_1
_geom_angle_atom_site_label_2
_geom_angle_atom_site_label_3
_geom_angle
_geom_angle_site_symmetry_1
_geom_angle_site_symmetry_3
N5 Co1 N4 93.1(3) . .
N5 Co1 N1 91.2(3) . .
N4 Co1 N1 175.0(3) . .
N5 Co1 N3 171.3(3) . .
N4 Co1 N3 83.6(3) . .
N1 Co1 N3 92.6(3) . .
N5 Co1 N2 96.1(3) . .
N4 Co1 N2 93.4(3) . .
N1 Co1 N2 83.6(3) . .
N3 Co1 N2 92.1(3) . .
N5 Co1 S1 73.6(2) . .
N4 Co1 S1 87.2(2) . .
N1 Co1 S1 96.5(3) . .
N3 Co1 S1 98.2(2) . .
N2 Co1 S1 169.7(2) . .
O1 Cl1 O3 109.8(8) . .
O1 Cl1 O4 106.2(8) . .
O3 Cl1 O4 120.3(9) . .
O1 Cl1 O2 114.3(10) . .
O3 Cl1 O2 103.6(8) . .
O4 Cl1 O2 102.7(8) . .
O5 Cl2 O5 99.7(17) . 4_657
O5 Cl2 O6 113.7(12) . .
O5 Cl2 O6 112.3(14) 4_657 .
O5 Cl2 O6 112.3(14) . 4_657
O5 Cl2 O6 113.7(12) 4_657 4_657
O6 Cl2 O6 105.4(18) . 4_657
C25 S1 Co1 77.6(3) . .
F1 P1 F3 82.8(7) . 4_656
F1 P1 F3 82.8(7) . .
F3 P1 F3 165.7(13) 4_656 .
F1 P1 F2 180.000(7) . .
F3 P1 F2 97.2(7) 4_656 .
F3 P1 F2 97.2(7) . .
F1 P1 F4 84.5(5) . .
F3 P1 F4 89.7(8) 4_656 .
F3 P1 F4 88.9(8) . .
F2 P1 F4 95.5(5) . .
F1 P1 F4 84.5(5) . 4_656
F3 P1 F4 88.9(8) 4_656 4_656
F3 P1 F4 89.7(8) . 4_656
F2 P1 F4 95.5(5) . 4_656
F4 P1 F4 168.9(11) . 4_656
P1 F1 F3 52.0(12) . .
P1 F1 F3 52.0(12) . 4_656
F3 F1 F3 104(2) . 4_656
P1 F3 F1 45.1(13) . .
C1 N1 C12 117.4(9) . .
C1 N1 Co1 129.4(8) . .
C12 N1 Co1 113.2(6) . .
C13 N3 C24 115.1(8) . .
C13 N3 Co1 132.3(7) . .
C24 N3 Co1 112.5(6) . .
C10 N2 C11 118.9(8) . .
C10 N2 Co1 131.8(7) . .
C11 N2 Co1 109.3(6) . .
C22 N4 C23 118.6(8) . .
C22 N4 Co1 128.6(6) . .
C23 N4 Co1 112.8(6) . .
C29 N5 C25 122.1(8) . .
C29 N5 Co1 137.5(7) . .
C25 N5 Co1 100.4(6) . .
C16 C24 N3 124.6(9) . .
C16 C24 C23 120.6(9) . .
N3 C24 C23 114.8(8) . .
C24 C16 C15 117.7(10) . .
C24 C16 C17 117.9(9) . .
C15 C16 C17 124.4(10) . .
C23 C19 C20 117.7(9) . .
C23 C19 C18 117.4(9) . .
C20 C19 C18 124.9(10) . .
N2 C10 C9 122.1(10) . .
N2 C10 H10 119.0 . .
C9 C10 H10 119.0 . .
N2 C11 C7 122.8(10) . .
N2 C11 C12 118.8(8) . .
C7 C11 C12 118.4(10) . .
C3 C2 C1 117.1(13) . .
C3 C2 H2 121.4 . .
C1 C2 H2 121.4 . .
C14 C15 C16 117.8(10) . .
C14 C15 H15 121.1 . .
C16 C15 H15 121.1 . .
N1 C12 C4 124.8(11) . .
N1 C12 C11 114.9(8) . .
C4 C12 C11 120.1(11) . .
N5 C29 C28 119.8(10) . .
N5 C29 H29 120.1 . .
C28 C29 H29 120.1 . .
C8 C7 C11 116.5(11) . .
C8 C7 C6 122.6(13) . .
C11 C7 C6 120.9(12) . .
C20 C21 C22 119.8(10) . .
C20 C21 H21 120.1 . .
C22 C21 H21 120.1 . .
C12 C4 C3 116.1(12) . .
C12 C4 C5 119.9(13) . .
C3 C4 C5 124.0(13) . .
C17 C18 C19 121.0(9) . .
C17 C18 H18 119.5 . .
C19 C18 H18 119.5 . .
C27 C28 C29 119.0(10) . .
C27 C28 H28 120.5 . .
C29 C28 H28 120.5 . .
N4 C23 C19 122.4(9) . .
N4 C23 C24 116.3(8) . .
C19 C23 C24 121.3(9) . .
C10 C9 C8 119.7(11) . .
C10 C9 H9 120.1 . .
C8 C9 H9 120.1 . .
C26 C27 C28 121.4(10) . .
C26 C27 H27 119.3 . .
C28 C27 H27 119.3 . .
N5 C25 C26 119.1(10) . .
N5 C25 S1 108.3(7) . .
C26 C25 S1 132.5(9) . .
N3 C13 C14 123.4(10) . .
N3 C13 H13 118.3 . .
C14 C13 H13 118.3 . .
C27 C26 C25 118.3(11) . .
C27 C26 H26 120.9 . .
C25 C26 H26 120.9 . .
N4 C22 C21 121.7(9) . .
N4 C22 H22 119.1 . .
C21 C22 H22 119.1 . .
C21 C20 C19 119.6(10) . .
C21 C20 H20 120.2 . .
C19 C20 H20 120.2 . .
C5 C6 C7 118.7(13) . .
C5 C6 H6 120.7 . .
C7 C6 H6 120.7 . .
C2 C3 C4 121.0(13) . .
C2 C3 H3 119.5 . .
C4 C3 H3 119.5 . .
N1 C1 C2 123.4(12) . .
N1 C1 H1 118.3 . .
C2 C1 H1 118.3 . .
C6 C5 C4 122.0(13) . .
C6 C5 H5 119.0 . .
C4 C5 H5 119.0 . .
C18 C17 C16 121.9(9) . .
C18 C17 H17 119.1 . .
C16 C17 H17 119.1 . .
C9 C8 C7 120.0(11) . .
C9 C8 H8 120.0 . .
C7 C8 H8 120.0 . .
C15 C14 C13 121.3(10) . .
C15 C14 H14 119.4 . .
C13 C14 H14 119.4 . .

loop_
_geom_bond_atom_site_label_1
_geom_bond_atom_site_label_2
_geom_bond_distance
_geom_bond_site_symmetry_2
Co1 N5 1.907(7) .
Co1 N4 1.944(7) .
Co1 N1 1.951(8) .
Co1 N3 1.963(7) .
Co1 N2 1.995(7) .
Co1 S1 2.287(3) .
Cl1 O1 1.337(10) .
Cl1 O3 1.342(10) .
Cl1 O4 1.370(10) .
Cl1 O2 1.401(11) .
Cl2 O5 1.248(12) .
Cl2 O5 1.248(13) 4_657
Cl2 O6 1.244(14) .
Cl2 O6 1.244(14) 4_657
S1 C25 1.728(11) .
P1 F1 1.22(4) .
P1 F3 1.354(18) 4_656
P1 F3 1.354(18) .
P1 F2 1.373(13) .
P1 F4 1.600(16) .
P1 F4 1.600(16) 4_656
F1 F3 1.71(2) .
F1 F3 1.71(2) 4_656
N1 C1 1.319(11) .
N1 C12 1.345(11) .
N3 C13 1.307(10) .
N3 C24 1.369(10) .
N2 C10 1.328(10) .
N2 C11 1.354(11) .
N4 C22 1.323(10) .
N4 C23 1.359(10) .
N5 C29 1.326(10) .
N5 C25 1.386(11) .
C24 C16 1.362(12) .
C24 C23 1.425(11) .
C16 C15 1.388(14) .
C16 C17 1.438(14) .
C19 C23 1.386(12) .
C19 C20 1.404(13) .
C19 C18 1.432(13) .
C10 C9 1.376(13) .
C10 H10 0.9300 .
C11 C7 1.402(13) .
C11 C12 1.410(13) .
C2 C3 1.365(17) .
C2 C1 1.407(15) .
C2 H2 0.9300 .
C15 C14 1.336(14) .
C15 H15 0.9300 .
C12 C4 1.364(13) .
C29 C28 1.385(13) .
C29 H29 0.9300 .
C7 C8 1.401(15) .
C7 C6 1.423(15) .
C21 C20 1.341(13) .
C21 C22 1.406(12) .
C21 H21 0.9300 .
C4 C3 1.408(17) .
C4 C5 1.420(16) .
C18 C17 1.342(14) .
C18 H18 0.9300 .
C28 C27 1.379(15) .
C28 H28 0.9300 .
C9 C8 1.373(15) .
C9 H9 0.9300 .
C27 C26 1.376(15) .
C27 H27 0.9300 .
C25 C26 1.384(13) .
C13 C14 1.373(13) .
C13 H13 0.9300 .
C26 H26 0.9300 .
C22 H22 0.9300 .
C20 H20 0.9300 .
C6 C5 1.325(16) .
C6 H6 0.9300 .
C3 H3 0.9300 .
C1 H1 0.9300 .
C5 H5 0.9300 .
C17 H17 0.9300 .
C8 H8 0.9300 .
C14 H14 0.9300 .

loop_
_geom_torsion_atom_site_label_1
_geom_torsion_atom_site_label_2
_geom_torsion_atom_site_label_3
_geom_torsion_atom_site_label_4
_geom_torsion
_geom_torsion_site_symmetry_1
_geom_torsion_site_symmetry_4
N5 Co1 S1 C25 -2.1(4) . .
N4 Co1 S1 C25 91.9(4) . .
N1 Co1 S1 C25 -91.4(4) . .
N3 Co1 S1 C25 175.0(4) . .
N2 Co1 S1 C25 -1.7(15) . .
F3 P1 F1 F3 180.000(5) 4_656 .
F2 P1 F1 F3 -90(100) . .
F4 P1 F1 F3 -89.6(8) . .
F4 P1 F1 F3 90.4(8) 4_656 .
F3 P1 F1 F3 180.000(7) . 4_656
F2 P1 F1 F3 90(100) . 4_656
F4 P1 F1 F3 90.4(8) . 4_656
F4 P1 F1 F3 -89.6(8) 4_656 4_656
F3 P1 F3 F1 -0.001(12) 4_656 .
F2 P1 F3 F1 180.000(11) . .
F4 P1 F3 F1 84.6(5) . .
F4 P1 F3 F1 -84.5(5) 4_656 .
F3 F1 F3 P1 0.000(6) 4_656 .
N5 Co1 N1 C1 -81.8(9) . .
N4 Co1 N1 C1 130(3) . .
N3 Co1 N1 C1 90.3(8) . .
N2 Co1 N1 C1 -177.8(9) . .
S1 Co1 N1 C1 -8.2(8) . .
N5 Co1 N1 C12 98.8(6) . .
N4 Co1 N1 C12 -50(4) . .
N3 Co1 N1 C12 -89.0(6) . .
N2 Co1 N1 C12 2.8(6) . .
S1 Co1 N1 C12 172.5(6) . .
N5 Co1 N3 C13 112(2) . .
N4 Co1 N3 C13 179.5(8) . .
N1 Co1 N3 C13 -3.7(8) . .
N2 Co1 N3 C13 -87.4(8) . .
S1 Co1 N3 C13 93.2(8) . .
N5 Co1 N3 C24 -68(2) . .
N4 Co1 N3 C24 0.2(5) . .
N1 Co1 N3 C24 177.0(6) . .
N2 Co1 N3 C24 93.3(6) . .
S1 Co1 N3 C24 -86.1(5) . .
N5 Co1 N2 C10 88.9(8) . .
N4 Co1 N2 C10 -4.6(8) . .
N1 Co1 N2 C10 179.4(8) . .
N3 Co1 N2 C10 -88.3(8) . .
S1 Co1 N2 C10 88.5(16) . .
N5 Co1 N2 C11 -94.6(5) . .
N4 Co1 N2 C11 171.9(5) . .
N1 Co1 N2 C11 -4.1(5) . .
N3 Co1 N2 C11 88.2(5) . .
S1 Co1 N2 C11 -95.0(14) . .
N5 Co1 N4 C22 -5.1(8) . .
N1 Co1 N4 C22 144(3) . .
N3 Co1 N4 C22 -177.0(8) . .
N2 Co1 N4 C22 91.2(7) . .
S1 Co1 N4 C22 -78.5(7) . .
N5 Co1 N4 C23 171.3(6) . .
N1 Co1 N4 C23 -40(4) . .
N3 Co1 N4 C23 -0.6(5) . .
N2 Co1 N4 C23 -92.3(5) . .
S1 Co1 N4 C23 97.9(5) . .
N4 Co1 N5 C29 95.1(9) . .
N1 Co1 N5 C29 -82.3(9) . .
N3 Co1 N5 C29 162.3(18) . .
N2 Co1 N5 C29 1.4(9) . .
S1 Co1 N5 C29 -178.7(10) . .
N4 Co1 N5 C25 -83.6(6) . .
N1 Co1 N5 C25 99.0(6) . .
N3 Co1 N5 C25 -16(2) . .
N2 Co1 N5 C25 -177.3(6) . .
S1 Co1 N5 C25 2.6(5) . .
C13 N3 C24 C16 0.6(12) . .
Co1 N3 C24 C16 180.0(7) . .
C13 N3 C24 C23 -179.2(7) . .
Co1 N3 C24 C23 0.2(8) . .
N3 C24 C16 C15 2.2(13) . .
C23 C24 C16 C15 -178.0(8) . .
N3 C24 C16 C17 -178.9(8) . .
C23 C24 C16 C17 0.9(12) . .
C11 N2 C10 C9 -1.9(12) . .
Co1 N2 C10 C9 174.3(6) . .
C10 N2 C11 C7 0.9(12) . .
Co1 N2 C11 C7 -176.1(7) . .
C10 N2 C11 C12 -178.0(8) . .
Co1 N2 C11 C12 5.0(9) . .
C24 C16 C15 C14 -3.9(14) . .
C17 C16 C15 C14 177.2(9) . .
C1 N1 C12 C4 -4.2(13) . .
Co1 N1 C12 C4 175.2(7) . .
C1 N1 C12 C11 179.7(8) . .
Co1 N1 C12 C11 -0.9(9) . .
N2 C11 C12 N1 -2.9(11) . .
C7 C11 C12 N1 178.1(7) . .
N2 C11 C12 C4 -179.2(8) . .
C7 C11 C12 C4 1.8(13) . .
C25 N5 C29 C28 0.5(13) . .
Co1 N5 C29 C28 -178.0(7) . .
N2 C11 C7 C8 0.4(13) . .
C12 C11 C7 C8 179.4(8) . .
N2 C11 C7 C6 -178.4(8) . .
C12 C11 C7 C6 0.5(13) . .
N1 C12 C4 C3 3.0(14) . .
C11 C12 C4 C3 178.9(9) . .
N1 C12 C4 C5 -178.9(9) . .
C11 C12 C4 C5 -3.0(14) . .
C23 C19 C18 C17 -0.4(14) . .
C20 C19 C18 C17 179.8(10) . .
N5 C29 C28 C27 3.2(15) . .
C22 N4 C23 C19 -1.1(12) . .
Co1 N4 C23 C19 -177.9(6) . .
C22 N4 C23 C24 177.7(7) . .
Co1 N4 C23 C24 0.9(9) . .
C20 C19 C23 N4 0.0(13) . .
C18 C19 C23 N4 -179.8(8) . .
C20 C19 C23 C24 -178.7(8) . .
C18 C19 C23 C24 1.4(13) . .
C16 C24 C23 N4 179.5(7) . .
N3 C24 C23 N4 -0.7(10) . .
C16 C24 C23 C19 -1.7(12) . .
N3 C24 C23 C19 178.1(7) . .
N2 C10 C9 C8 1.5(14) . .
C29 C28 C27 C26 -1.8(17) . .
C29 N5 C25 C26 -5.4(13) . .
Co1 N5 C25 C26 173.5(8) . .
C29 N5 C25 S1 177.5(7) . .
Co1 N5 C25 S1 -3.5(6) . .
Co1 S1 C25 N5 3.0(5) . .
Co1 S1 C25 C26 -173.5(11) . .
C24 N3 C13 C14 -1.6(12) . .
Co1 N3 C13 C14 179.1(7) . .
C28 C27 C26 C25 -3.1(17) . .
N5 C25 C26 C27 6.6(15) . .
S1 C25 C26 C27 -177.2(9) . .
C23 N4 C22 C21 2.1(13) . .
Co1 N4 C22 C21 178.3(6) . .
C20 C21 C22 N4 -2.1(15) . .
C22 C21 C20 C19 0.9(15) . .
C23 C19 C20 C21 0.1(14) . .
C18 C19 C20 C21 179.9(10) . .
C8 C7 C6 C5 179.5(11) . .
C11 C7 C6 C5 -1.7(16) . .
C1 C2 C3 C4 0.1(18) . .
C12 C4 C3 C2 -0.8(16) . .
C5 C4 C3 C2 -178.9(11) . .
C12 N1 C1 C2 3.3(15) . .
Co1 N1 C1 C2 -176.0(8) . .
C3 C2 C1 N1 -1.4(18) . .
C7 C6 C5 C4 0.5(18) . .
C12 C4 C5 C6 1.8(17) . .
C3 C4 C5 C6 179.8(11) . .
C19 C18 C17 C16 -0.3(16) . .
C24 C16 C17 C18 0.1(14) . .
C15 C16 C17 C18 179.0(10) . .
C10 C9 C8 C7 0.0(14) . .
C11 C7 C8 C9 -0.9(14) . .
C6 C7 C8 C9 177.9(9) . .
C16 C15 C14 C13 3.0(15) . .
N3 C13 C14 C15 -0.2(15) . .
